data_4310917
loop_
_publ_author_name
'Philipp K\"olle'
'Richard Dronskowski'

_publ_section_title
;
 Hydrogen Bonding in the Crystal Structures of the Ionic Liquid Compounds
 Butyldimethylimidazolium Hydrogen Sulfate, Chloride, and
 Chloroferrate(II,III)
;
_journal_name_full 'Inorganic Chemistry'
_journal_page_first 2803
_journal_page_last 2809
_journal_paper_doi 10.1021/ic035237l
_journal_volume 43
_journal_year 2004
_chemical_formula_sum 'C8 H13 Br N2'
_chemical_formula_weight 217.11
_chemical_melting_point 334(1)
_chemical_name_systematic '1-allyl-2,3-dimethylimidazolium bromide'
_space_group_IT_number 14
_symmetry_cell_setting monoclinic
_symmetry_space_group_name_Hall '-P 2yn'
_symmetry_space_group_name_H-M 'P 1 21/n 1'
_atom_sites_solution_hydrogens geom
_atom_sites_solution_primary direct
_atom_sites_solution_secondary difmap
_audit_creation_method SHELXL-97
_cell_angle_alpha 90.00
_cell_angle_beta 90.71(3)
_cell_angle_gamma 90.00
_cell_formula_units_Z 4
_cell_length_a 7.8340(16)
_cell_length_b 11.137(2)
_cell_length_c 11.893(2)
_cell_measurement_temperature 293(2)
_cell_volume 1037.6(3)
_computing_structure_refinement 'SHELXL-97 (Sheldrick, 1997)'
_computing_structure_solution 'SHELXS-97 (Sheldrick, 1990)'
_diffrn_ambient_temperature 293(2)
_diffrn_measured_fraction_theta_full 0.992
_diffrn_measured_fraction_theta_max 0.992
_diffrn_radiation_monochromator graphite
_diffrn_radiation_source 'fine-focus sealed tube'
_diffrn_radiation_type MoK\a
_diffrn_radiation_wavelength 0.71073
_diffrn_reflns_av_R_equivalents 0.0522
_diffrn_reflns_av_sigmaI/netI 0.0691
_diffrn_reflns_limit_h_max 6
_diffrn_reflns_limit_h_min -10
_diffrn_reflns_limit_k_max 14
_diffrn_reflns_limit_k_min -13
_diffrn_reflns_limit_l_max 14
_diffrn_reflns_limit_l_min -15
_diffrn_reflns_number 7471
_diffrn_reflns_theta_full 28.44
_diffrn_reflns_theta_max 28.44
_diffrn_reflns_theta_min 2.51
_exptl_absorpt_coefficient_mu 3.909
_exptl_crystal_density_diffrn 1.390
_exptl_crystal_density_method 'not measured'
_exptl_crystal_F_000 440
_refine_diff_density_max 0.425
_refine_diff_density_min -0.355
_refine_diff_density_rms 0.072
_refine_ls_extinction_method none
_refine_ls_goodness_of_fit_ref 0.943
_refine_ls_hydrogen_treatment mixed
_refine_ls_matrix_type full
_refine_ls_number_parameters 100
_refine_ls_number_reflns 2594
_refine_ls_number_restraints 0
_refine_ls_restrained_S_all 0.943
_refine_ls_R_factor_all 0.1070
_refine_ls_R_factor_gt 0.0453
_refine_ls_shift/su_max 0.000
_refine_ls_shift/su_mean 0.000
_refine_ls_structure_factor_coef Fsqd
_refine_ls_weighting_details 'calc w=1/[\s^2^(Fo^2^)+(0.0574P)^2^+0.0000P] where P=(Fo^2^+2Fc^2^)/3'
_refine_ls_weighting_scheme calc
_refine_ls_wR_factor_gt 0.1021
_refine_ls_wR_factor_ref 0.1249
_reflns_number_gt 1356
_reflns_number_total 2594
_reflns_threshold_expression >2sigma(I)
_cod_data_source_file ic035237lsi20031027_082319.cif
_cod_data_source_block admimbr_298
_cod_original_cell_volume 1037.6(4)
_cod_database_code 4310917

loop_
_symmetry_equiv_pos_as_xyz
'x, y, z'
'-x+1/2, y+1/2, -z+1/2'
'-x, -y, -z'
'x-1/2, -y-1/2, z-1/2'

loop_
_atom_site_label
_atom_site_type_symbol
_atom_site_fract_x
_atom_site_fract_y
_atom_site_fract_z
_atom_site_U_iso_or_equiv
_atom_site_adp_type
_atom_site_occupancy
_atom_site_symmetry_multiplicity
_atom_site_calc_flag
_atom_site_refinement_flags
_atom_site_disorder_assembly
_atom_site_disorder_group
Br1 Br 0.09635(5) 0.71975(5) 0.17505(4) 0.0710(2) Uani 1 1 d . . .
N1 N -0.4185(4) 0.5416(3) 0.1859(3) 0.0552(8) Uani 1 1 d . . .
C2 C -0.3658(5) 0.6243(4) 0.1126(4) 0.0586(10) Uani 1 1 d . . .
N3 N -0.2818(4) 0.5666(3) 0.0329(3) 0.0594(9) Uani 1 1 d . . .
C4 C -0.2812(5) 0.4462(4) 0.0553(4) 0.0632(11) Uani 1 1 d . . .
H4 H -0.2314 0.3865 0.0120 0.095 Uiso 1 1 calc R . .
C5 C -0.3651(5) 0.4304(4) 0.1505(4) 0.0599(11) Uani 1 1 d . . .
H5 H -0.3842 0.3576 0.1866 0.090 Uiso 1 1 calc R . .
C6 C -0.1975(6) 0.6218(5) -0.0646(4) 0.0856(15) Uani 1 1 d . . .
H6A H -0.1452 0.5603 -0.1090 0.128 Uiso 1 1 calc R . .
H6B H -0.1117 0.6772 -0.0386 0.128 Uiso 1 1 calc R . .
H6C H -0.2807 0.6639 -0.1095 0.128 Uiso 1 1 calc R . .
C7 C -0.3974(7) 0.7537(4) 0.1205(6) 0.0907(17) Uani 1 1 d . . .
H7A H -0.3475 0.7935 0.0574 0.136 Uiso 1 1 calc R . .
H7B H -0.3472 0.7840 0.1889 0.136 Uiso 1 1 calc R . .
H7C H -0.5182 0.7682 0.1206 0.136 Uiso 1 1 calc R . .
C8 C -0.5129(5) 0.5621(5) 0.2902(4) 0.0713(13) Uani 1 1 d . . .
H8A H -0.5756 0.4898 0.3086 0.107 Uiso 1 1 calc R . .
H8B H -0.5953 0.6258 0.2775 0.107 Uiso 1 1 calc R . .
C9 C -0.4027(7) 0.5948(4) 0.3867(4) 0.0760(13) Uani 1 1 d . . .
H9 H -0.4577 0.6160 0.4527 0.114 Uiso 1 1 calc R . .
C10 C -0.2368(8) 0.5970(5) 0.3894(5) 0.0981(18) Uani 1 1 d . . .
H10A H -0.1757 0.5766 0.3257 0.147 Uiso 1 1 calc R . .
H10B H -0.1793 0.6191 0.4551 0.147 Uiso 1 1 calc R . .

loop_
_atom_site_aniso_label
_atom_site_aniso_U_11
_atom_site_aniso_U_22
_atom_site_aniso_U_33
_atom_site_aniso_U_23
_atom_site_aniso_U_13
_atom_site_aniso_U_12
Br1 0.0674(3) 0.0847(4) 0.0607(3) -0.0169(2) -0.0035(2) 0.0121(2)
N1 0.0522(19) 0.061(2) 0.052(2) -0.0032(16) -0.0046(15) 0.0029(15)
C2 0.051(2) 0.054(3) 0.070(3) 0.004(2) -0.021(2) -0.0029(19)
N3 0.0519(19) 0.077(3) 0.049(2) 0.0060(18) -0.0089(15) -0.0098(17)
C4 0.064(3) 0.070(3) 0.056(3) -0.003(2) -0.002(2) -0.004(2)
C5 0.058(2) 0.056(3) 0.065(3) 0.000(2) -0.008(2) -0.0010(19)
C6 0.081(3) 0.112(4) 0.064(3) 0.021(3) -0.010(2) -0.025(3)
C7 0.088(4) 0.060(3) 0.123(5) 0.008(3) -0.028(3) 0.004(2)
C8 0.064(3) 0.087(4) 0.063(3) -0.005(2) 0.011(2) 0.015(2)
C9 0.104(4) 0.067(3) 0.057(3) -0.010(2) 0.005(3) 0.004(3)
C10 0.122(5) 0.106(5) 0.065(4) -0.001(3) -0.026(3) -0.026(4)

loop_
_atom_type_symbol
_atom_type_description
_atom_type_scat_dispersion_real
_atom_type_scat_dispersion_imag
_atom_type_scat_source
C C 0.0033 0.0016 'International Tables Vol C Tables 4.2.6.8 and 6.1.1.4'
N N 0.0061 0.0033 'International Tables Vol C Tables 4.2.6.8 and 6.1.1.4'
Br Br -0.2901 2.4595 'International Tables Vol C Tables 4.2.6.8 and 6.1.1.4'
H H 0.0000 0.0000 'International Tables Vol C Tables 4.2.6.8 and 6.1.1.4'

loop_
_geom_angle_atom_site_label_1
_geom_angle_atom_site_label_2
_geom_angle_atom_site_label_3
_geom_angle
_geom_angle_site_symmetry_1
_geom_angle_site_symmetry_3
_geom_angle_publ_flag
H4 Br1 H5 161.3 3_565 2_455 ?
H4 Br1 C4 5.5 3_565 3_565 ?
H5 Br1 C4 165.2 2_455 3_565 ?
H4 Br1 C5 160.4 3_565 2_455 ?
H5 Br1 C5 7.9 2_455 2_455 ?
C4 Br1 C5 165.69(10) 3_565 2_455 ?
C2 N1 C5 108.8(3) . . ?
C2 N1 C8 127.3(4) . . ?
C5 N1 C8 123.8(4) . . ?
N3 C2 N1 107.0(4) . . ?
N3 C2 C7 127.5(5) . . ?
N1 C2 C7 125.5(5) . . ?
C2 N3 C4 109.7(4) . . ?
C2 N3 C6 126.2(4) . . ?
C4 N3 C6 124.2(4) . . ?
C5 C4 N3 107.2(4) . . ?
C4 C5 N1 107.3(4) . . ?
N1 C8 C9 113.6(4) . . ?
C10 C9 C8 126.9(5) . . ?

loop_
_geom_bond_atom_site_label_1
_geom_bond_atom_site_label_2
_geom_bond_distance
_geom_bond_site_symmetry_2
_geom_bond_publ_flag
Br1 H4 2.7430 3_565 ?
Br1 H5 2.8101 2_455 ?
Br1 C4 3.622(5) 3_565 ?
Br1 C5 3.631(5) 2_455 ?
N1 C2 1.338(5) . ?
N1 C5 1.375(5) . ?
N1 C8 1.469(5) . ?
C2 N3 1.327(5) . ?
C2 C7 1.465(6) . ?
N3 C4 1.367(5) . ?
N3 C6 1.476(5) . ?
C4 C5 1.328(6) . ?
C8 C9 1.473(6) . ?
C9 C10 1.300(6) . ?
